data_7132762
loop_
_publ_author_name
'Hitchings, Thomas J.'
'Scatena, Rebecca'
'Allan, David R.'
'Cairns, Andrew B.'
'Saines, Paul J.'

_publ_section_title
;
 Negative linear compressibility exhibited by the hybrid perovskite
 [(NH<sub>2</sub>)<sub>3</sub>C]Er(HCO<sub>2</sub>)<sub>2</sub>(C<sub>2</sub>O<sub>4</sub>).
;
_journal_issue 24
_journal_name_full 'Chemical communications (Cambridge, England)'
_journal_page_first 3271
_journal_page_last 3274
_journal_paper_doi 10.1039/d3cc06208b
_journal_volume 60
_journal_year 2024
_chemical_formula_moiety 'C4 H2 Er O8, C2 H8 N'
_chemical_formula_sum 'C6 H10 Er N O8'
_chemical_formula_weight 391.41
_chemical_name_common 'Dimethylammonium Erbium(III) Formate Oxalate'
_chemical_name_systematic 03_DMA01
_space_group_crystal_system monoclinic
_space_group_IT_number 13
_space_group_name_Hall '-P 2yac'
_space_group_name_H-M_alt 'P 1 2/n 1'
_atom_sites_solution_hydrogens geom
_atom_sites_solution_primary dual
_audit_creation_date 2023-12-19
_audit_creation_method
;
Olex2 1.5
(compiled 2023.08.24 svn.re1ec1418 for OlexSys, GUI svn.r6817)
;
_audit_update_record
;
2023-12-20 deposited with the CCDC.	2024-02-22 downloaded from the CCDC.
;
_cell_angle_alpha 90
_cell_angle_beta 96.7470(10)
_cell_angle_gamma 90
_cell_formula_units_Z 4
_cell_length_a 9.1533(2)
_cell_length_b 8.9945(16)
_cell_length_c 13.1812(2)
_cell_measurement_reflns_used 2841
_cell_measurement_temperature 300
_cell_measurement_theta_max 25.596
_cell_measurement_theta_min 1.759
_cell_volume 1077.68(19)
_computing_molecular_graphics 'Olex2 1.5 (Dolomanov et al., 2009)'
_computing_publication_material 'Olex2 1.5 (Dolomanov et al., 2009)'
_computing_structure_refinement 'SHELXL 2013/4 (Sheldrick, 2015)'
_computing_structure_solution 'SHELXT 2018/2 (Sheldrick, 2018)'
_diffrn_ambient_temperature 300
_diffrn_measured_fraction_theta_full 0.314
_diffrn_measured_fraction_theta_max 0.180
_diffrn_measurement_device_type I19-2
_diffrn_measurement_method Shutterless
_diffrn_radiation_type Synchrotron
_diffrn_radiation_wavelength 0.4859
_diffrn_reflns_av_R_equivalents 0.0232
_diffrn_reflns_av_unetI/netI 0.0166
_diffrn_reflns_Laue_measured_fraction_full 0.314
_diffrn_reflns_Laue_measured_fraction_max 0.180
_diffrn_reflns_limit_h_max 10
_diffrn_reflns_limit_h_min -12
_diffrn_reflns_limit_k_max 4
_diffrn_reflns_limit_k_min -4
_diffrn_reflns_limit_l_max 20
_diffrn_reflns_limit_l_min -20
_diffrn_reflns_number 5265
_diffrn_reflns_point_group_measured_fraction_full 0.314
_diffrn_reflns_point_group_measured_fraction_max 0.180
_diffrn_reflns_theta_full 16.950
_diffrn_reflns_theta_max 25.596
_diffrn_reflns_theta_min 1.759
_diffrn_source Diamond
_exptl_absorpt_coefficient_mu 2.826
_exptl_absorpt_correction_type none
_exptl_crystal_colour 'clear pink'
_exptl_crystal_colour_lustre clear
_exptl_crystal_colour_primary pink
_exptl_crystal_density_diffrn 2.412
_exptl_crystal_description block
_exptl_crystal_F_000 740
_exptl_crystal_preparation 'Solvothermal synthesis,Magnetic properties'
_exptl_crystal_recrystallization_method 'crash cooling'
_exptl_crystal_size_max 0.253
_exptl_crystal_size_mid 0.142
_exptl_crystal_size_min 0.134
_refine_diff_density_max 0.516
_refine_diff_density_min -0.358
_refine_diff_density_rms 0.102
_refine_ls_extinction_method none
_refine_ls_goodness_of_fit_ref 1.170
_refine_ls_hydrogen_treatment constr
_refine_ls_matrix_type full
_refine_ls_number_parameters 148
_refine_ls_number_reflns 1140
_refine_ls_number_restraints 93
_refine_ls_restrained_S_all 1.138
_refine_ls_R_factor_all 0.0245
_refine_ls_R_factor_gt 0.0205
_refine_ls_shift/su_max 0.001
_refine_ls_shift/su_mean 0.000
_refine_ls_structure_factor_coef Fsqd
_refine_ls_weighting_details 'w=1/[\s^2^(Fo^2^)+(0.0430P)^2^] where P=(Fo^2^+2Fc^2^)/3'
_refine_ls_weighting_scheme calc
_refine_ls_wR_factor_gt 0.0666
_refine_ls_wR_factor_ref 0.0679
_reflns_Friedel_coverage 0.000
_reflns_number_gt 964
_reflns_number_total 1140
_reflns_threshold_expression 'I > 2\s(I)'
_cod_data_source_file d3cc06208b2.cif
_cod_data_source_block 03_dma01
_cod_depositor_comments 'Adding full bibliography for 7132745--7132763.cif.'
_cod_database_code 7132762
_shelxl_version_number 2013-4
_shelx_space_group_comment
;
The symmetry employed for this shelxl refinement is uniquely defined
by the following loop, which should always be used as a source of
symmetry information in preference to the above space-group names.
They are only intended as comments.
;
_shelx_estimated_absorpt_t_max 0.703
_shelx_estimated_absorpt_t_min 0.535
_olex2_refinement_description
;
1. Fixed Uiso
 At 1.2 times of:
  All C(H) groups, All N(H,H) groups
 At 1.5 times of:
  All C(H,H,H) groups
2. Restrained planarity
 O3, C3, C4, O4, O6, O5
 with sigma of 0.1
3. Uiso/Uaniso restraints and constraints
O5 \\sim O6 \\sim C4 \\sim C3 \\sim O4 \\sim O3: within 2A with sigma of 0.04
and sigma for terminal atoms of 0.08 within 2A
4. Rigid body (RIGU) restrains
 C2, O7, O2
 with sigma for 1-2 distances of 0.004 and sigma for 1-3 distances of 0.004
 O6, C4, O4, C3, O3, O5
 with sigma for 1-2 distances of 0.004 and sigma for 1-3 distances of 0.004
 O8, C1, O1
 with sigma for 1-2 distances of 0.004 and sigma for 1-3 distances of 0.004
 C6, N1, C5
 with sigma for 1-2 distances of 0.004 and sigma for 1-3 distances of 0.004
5.a Secondary CH2 refined with riding coordinates:
 N1(H1A,H1B)
5.b Aromatic/amide H refined with riding coordinates:
 C2(H2), C1(H1)
5.c Idealised Me refined as rotating group:
 C6(H6A,H6B,H6C), C5(H5A,H5B,H5C)
;
_olex2_exptl_crystal_mounting_method 'in diamond anvil cell with pressure transmitting medium of 4:1 methanol:ethanol.'
_olex2_submission_original_sample_id 03_DMA01
_olex2_submission_special_instructions 'No special instructions were received'

loop_
_space_group_symop_operation_xyz
'x, y, z'
'-x+1/2, y, -z+1/2'
'-x, -y, -z'
'x-1/2, -y, z-1/2'

loop_
_atom_site_label
_atom_site_type_symbol
_atom_site_fract_x
_atom_site_fract_y
_atom_site_fract_z
_atom_site_U_iso_or_equiv
_atom_site_adp_type
_atom_site_occupancy
_atom_site_site_symmetry_order
_atom_site_calc_flag
_atom_site_refinement_flags_posn
_atom_site_refinement_flags_adp
_atom_site_refinement_flags_occupancy
_atom_site_disorder_assembly
_atom_site_disorder_group
Er1 Er 0.2500 0.28786(8) 0.7500 0.0228(4) Uani 1 2 d S T P . .
Er2 Er 0.7500 0.74604(6) 0.7500 0.0234(4) Uani 1 2 d S T P . .
O4 O 0.3453(3) 0.4885(10) 0.66260(17) 0.045(4) Uani 1 1 d . U . . .
O3 O 0.4697(4) 0.3809(14) 0.8406(2) 0.064(4) Uani 1 1 d . U . . .
O6 O 0.5252(4) 0.6590(13) 0.6620(2) 0.050(3) Uani 1 1 d . U . . .
C3 C 0.5345(5) 0.4873(12) 0.8020(3) 0.046(3) Uani 1 1 d . U . . .
O1 O 0.0753(5) 0.1038(15) 0.7322(3) 0.075(5) Uani 1 1 d . U . . .
C4 C 0.4617(5) 0.5523(13) 0.6986(2) 0.040(3) Uani 1 1 d . U . . .
C2 C 0.2715(5) 0.2445(12) 0.5016(2) 0.047(4) Uani 1 1 d . U . . .
H2 H 0.2955 0.3446 0.4976 0.056 Uiso 1 1 calc R U . . .
O2 O 0.2550(5) 0.1721(11) 0.4201(2) 0.048(4) Uani 1 1 d . U . . .
O7 O 0.2585(6) 0.1933(11) 0.5866(2) 0.050(4) Uani 1 1 d . U . . .
C6 C 0.3233(8) -0.230(2) 0.4252(7) 0.096(8) Uani 1 1 d . U . . .
H6A H 0.3594 -0.1957 0.3637 0.143 Uiso 1 1 calc R U . . .
H6B H 0.3075 -0.3351 0.4213 0.143 Uiso 1 1 calc R U . . .
H6C H 0.3941 -0.2072 0.4828 0.143 Uiso 1 1 calc R U . . .
O5 O 0.6526(3) 0.5482(11) 0.83703(18) 0.063(4) Uani 1 1 d . U . . .
C1 C 0.0273(6) -0.0054(18) 0.7680(3) 0.063(5) Uani 1 1 d . U . . .
H1 H 0.0892 -0.0558 0.8176 0.075 Uiso 1 1 calc R U . . .
O8 O -0.0928(4) -0.0555(13) 0.7458(2) 0.065(5) Uani 1 1 d . U . . .
N1 N 0.1795(4) -0.1522(14) 0.4375(2) 0.073(7) Uani 1 1 d . U . . .
H1A H 0.1919 -0.0458 0.4300 0.088 Uiso 1 1 calc R U . . .
H1B H 0.1048 -0.1850 0.3838 0.088 Uiso 1 1 calc R U . . .
C5 C 0.1302(8) -0.1826(18) 0.5363(4) 0.074(8) Uani 1 1 d . U . . .
H5A H 0.0255 -0.1694 0.5317 0.111 Uiso 1 1 calc R U . . .
H5B H 0.1777 -0.1154 0.5863 0.111 Uiso 1 1 calc R U . . .
H5C H 0.1547 -0.2831 0.5561 0.111 Uiso 1 1 calc R U . . .

loop_
_atom_site_aniso_label
_atom_site_aniso_U_11
_atom_site_aniso_U_22
_atom_site_aniso_U_33
_atom_site_aniso_U_23
_atom_site_aniso_U_13
_atom_site_aniso_U_12
Er1 0.02014(17) 0.0272(12) 0.02126(12) 0.000 0.00312(7) 0.000
Er2 0.02067(17) 0.0279(13) 0.02181(13) 0.000 0.00284(7) 0.000
O4 0.0364(14) 0.056(11) 0.0386(12) 0.010(2) -0.0080(9) -0.015(3)
O3 0.0421(17) 0.094(12) 0.0500(14) 0.024(3) -0.0125(11) -0.028(4)
O6 0.0350(16) 0.068(11) 0.0429(14) 0.013(3) -0.0074(10) -0.018(3)
C3 0.032(2) 0.072(11) 0.0331(14) 0.007(3) -0.0040(11) -0.004(3)
O1 0.075(3) 0.095(15) 0.0528(18) 0.008(3) 0.0010(15) -0.048(5)
C4 0.0347(19) 0.054(10) 0.0298(13) 0.005(2) 0.0005(11) -0.007(3)
C2 0.047(3) 0.065(14) 0.027(2) 0.000(2) 0.0028(15) -0.006(3)
O2 0.055(2) 0.064(12) 0.0245(11) 0.000(2) 0.0090(9) -0.012(4)
O7 0.062(2) 0.065(14) 0.0245(12) -0.004(2) 0.0115(10) 0.008(4)
C6 0.060(5) 0.11(3) 0.125(6) 0.020(8) 0.032(4) 0.010(7)
O5 0.0446(16) 0.095(13) 0.0432(13) 0.021(2) -0.0146(11) -0.026(3)
C1 0.054(3) 0.088(15) 0.044(2) 0.018(3) -0.0080(18) -0.026(4)
O8 0.0509(19) 0.080(16) 0.0614(16) 0.015(3) -0.0099(13) -0.032(4)
N1 0.058(3) 0.10(2) 0.063(2) -0.005(4) -0.0099(16) 0.004(4)
C5 0.074(4) 0.09(3) 0.055(3) -0.007(4) 0.006(2) -0.004(6)

loop_
_atom_type_symbol
_atom_type_description
_atom_type_scat_dispersion_real
_atom_type_scat_dispersion_imag
_atom_type_scat_source
C C -0.0004 0.0007 'International Tables Vol C Tables 4.2.6.8 and 6.1.1.4'
H H 0.0000 0.0000 'International Tables Vol C Tables 4.2.6.8 and 6.1.1.4'
Er Er -0.9218 2.6017 'International Tables Vol C Tables 4.2.6.8 and 6.1.1.4'
N N -0.0004 0.0014 'International Tables Vol C Tables 4.2.6.8 and 6.1.1.4'
O O 0.0006 0.0026 'International Tables Vol C Tables 4.2.6.8 and 6.1.1.4'

loop_
_geom_angle_atom_site_label_1
_geom_angle_atom_site_label_2
_geom_angle_atom_site_label_3
_geom_angle
_geom_angle_site_symmetry_1
_geom_angle_site_symmetry_3
_geom_angle_publ_flag
O4 Er1 O4 80.4(3) 2_556 . ?
O4 Er1 O3 79.9(3) 2_556 . ?
O4 Er1 O3 79.9(3) . 2_556 ?
O4 Er1 O3 68.6(2) 2_556 2_556 ?
O4 Er1 O3 68.6(2) . . ?
O3 Er1 O3 138.6(6) . 2_556 ?
O1 Er1 O4 142.56(14) 2_556 2_556 ?
O1 Er1 O4 108.0(3) 2_556 . ?
O1 Er1 O4 142.57(14) . . ?
O1 Er1 O4 108.0(3) . 2_556 ?
O1 Er1 O3 147.9(3) 2_556 2_556 ?
O1 Er1 O3 70.3(4) 2_556 . ?
O1 Er1 O3 70.3(4) . 2_556 ?
O1 Er1 O3 147.9(3) . . ?
O1 Er1 O1 87.6(5) . 2_556 ?
O1 Er1 O7 74.5(2) . 2_556 ?
O1 Er1 O7 74.9(2) . . ?
O1 Er1 O7 74.9(2) 2_556 2_556 ?
O1 Er1 O7 74.5(2) 2_556 . ?
O7 Er1 O4 76.9(3) 2_556 2_556 ?
O7 Er1 O4 141.8(2) . 2_556 ?
O7 Er1 O4 76.9(3) . . ?
O7 Er1 O4 141.8(2) 2_556 . ?
O7 Er1 O3 118.53(18) . . ?
O7 Er1 O3 77.3(2) . 2_556 ?
O7 Er1 O3 77.3(2) 2_556 . ?
O7 Er1 O3 118.53(18) 2_556 2_556 ?
O7 Er1 O7 137.1(5) . 2_556 ?
O6 Er2 O6 141.5(5) . 2_656 ?
O2 Er2 O6 73.68(19) 4_666 2_656 ?
O2 Er2 O6 73.68(19) 3_666 . ?
O2 Er2 O6 119.16(16) 4_666 . ?
O2 Er2 O6 119.17(15) 3_666 2_656 ?
O2 Er2 O2 143.5(5) 4_666 3_666 ?
O5 Er2 O6 82.4(2) 2_656 . ?
O5 Er2 O6 68.4(2) . . ?
O5 Er2 O6 82.4(2) . 2_656 ?
O5 Er2 O6 68.4(2) 2_656 2_656 ?
O5 Er2 O2 74.8(3) 2_656 3_666 ?
O5 Er2 O2 137.4(2) . 3_666 ?
O5 Er2 O2 74.8(3) . 4_666 ?
O5 Er2 O2 137.4(2) 2_656 4_666 ?
O5 Er2 O5 81.5(4) 2_656 . ?
O8 Er2 O6 76.0(3) 1_665 2_656 ?
O8 Er2 O6 138.9(3) 2_566 2_656 ?
O8 Er2 O6 76.0(3) 2_566 . ?
O8 Er2 O6 138.9(2) 1_665 . ?
O8 Er2 O2 71.1(2) 2_566 4_666 ?
O8 Er2 O2 71.1(2) 1_665 3_666 ?
O8 Er2 O2 80.7(2) 1_665 4_666 ?
O8 Er2 O2 80.7(2) 2_566 3_666 ?
O8 Er2 O5 151.06(12) 1_665 . ?
O8 Er2 O5 107.6(3) 2_566 . ?
O8 Er2 O5 151.06(12) 2_566 2_656 ?
O8 Er2 O5 107.6(3) 1_665 2_656 ?
O8 Er2 O8 78.0(4) 1_665 2_566 ?
C4 O4 Er1 120.7(4) . . ?
C3 O3 Er1 118.4(3) . . ?
C4 O6 Er2 118.8(3) . . ?
O3 C3 C4 117.6(6) . . ?
O5 C3 O3 127.5(5) . . ?
O5 C3 C4 114.9(8) . . ?
C1 O1 Er1 146.7(4) . . ?
O4 C4 C3 114.6(8) . . ?
O6 C4 O4 128.3(5) . . ?
O6 C4 C3 117.1(6) . . ?
O2 C2 H2 117.5 . . ?
O7 C2 H2 117.5 . . ?
O7 C2 O2 124.9(10) . . ?
C2 O2 Er2 129.9(7) . 3_666 ?
C2 O7 Er1 136.4(7) . . ?
H6A C6 H6B 109.5 . . ?
H6A C6 H6C 109.5 . . ?
H6B C6 H6C 109.5 . . ?
N1 C6 H6A 109.5 . . ?
N1 C6 H6B 109.5 . . ?
N1 C6 H6C 109.5 . . ?
C3 O5 Er2 120.8(5) . . ?
O1 C1 H1 117.1 . . ?
O8 C1 O1 125.7(10) . . ?
O8 C1 H1 117.1 . . ?
C1 O8 Er2 148.1(10) . 1_445 ?
C6 N1 H1A 109.2 . . ?
C6 N1 H1B 109.2 . . ?
H1A N1 H1B 107.9 . . ?
C5 N1 C6 112.0(8) . . ?
C5 N1 H1A 109.2 . . ?
C5 N1 H1B 109.2 . . ?
N1 C5 H5A 109.5 . . ?
N1 C5 H5B 109.5 . . ?
N1 C5 H5C 109.5 . . ?
H5A C5 H5B 109.5 . . ?
H5A C5 H5C 109.5 . . ?
H5B C5 H5C 109.5 . . ?

loop_
_geom_bond_atom_site_label_1
_geom_bond_atom_site_label_2
_geom_bond_distance
_geom_bond_site_symmetry_2
_geom_bond_publ_flag
Er1 O4 2.363(7) 2_556 ?
Er1 O4 2.363(7) . ?
Er1 O3 2.368(5) 2_556 ?
Er1 O3 2.368(5) . ?
Er1 O1 2.295(10) 2_556 ?
Er1 O1 2.295(10) . ?
Er1 O7 2.325(4) . ?
Er1 O7 2.325(4) 2_556 ?
Er2 O6 2.373(5) . ?
Er2 O6 2.373(5) 2_656 ?
Er2 O2 2.355(4) 3_666 ?
Er2 O2 2.355(4) 4_666 ?
Er2 O5 2.349(7) 2_656 ?
Er2 O5 2.349(8) . ?
Er2 O8 2.297(9) 2_566 ?
Er2 O8 2.297(9) 1_665 ?
O4 C4 1.253(8) . ?
O3 C3 1.264(12) . ?
O6 C4 1.249(13) . ?
C3 C4 1.559(9) . ?
C3 O5 1.251(8) . ?
O1 C1 1.196(17) . ?
C2 H2 0.9300 . ?
C2 O2 1.251(8) . ?
C2 O7 1.230(6) . ?
O2 Er2 2.355(4) 3_666 ?
C6 H6A 0.9600 . ?
C6 H6B 0.9600 . ?
C6 H6C 0.9600 . ?
C6 N1 1.515(12) . ?
C1 H1 0.9300 . ?
C1 O8 1.193(8) . ?
O8 Er2 2.297(9) 1_445 ?
N1 H1A 0.9700 . ?
N1 H1B 0.9700 . ?
N1 C5 1.454(8) . ?
C5 H5A 0.9600 . ?
C5 H5B 0.9600 . ?
C5 H5C 0.9600 . ?

loop_
_geom_torsion_atom_site_label_1
_geom_torsion_atom_site_label_2
_geom_torsion_atom_site_label_3
_geom_torsion_atom_site_label_4
_geom_torsion
_geom_torsion_site_symmetry_1
_geom_torsion_site_symmetry_2
_geom_torsion_site_symmetry_3
_geom_torsion_site_symmetry_4
_geom_torsion_publ_flag
Er1 O4 C4 O6 -179.9(8) . . . . ?
Er1 O4 C4 C3 0.5(10) . . . . ?
Er1 O3 C3 C4 1.7(11) . . . . ?
Er1 O3 C3 O5 -178.1(7) . . . . ?
Er1 O1 C1 O8 160.9(11) . . . . ?
Er2 O6 C4 O4 -178.0(7) . . . . ?
Er2 O6 C4 C3 1.6(11) . . . . ?
O3 C3 C4 O4 -1.5(12) . . . . ?
O3 C3 C4 O6 178.8(6) . . . . ?
O3 C3 O5 Er2 -179.8(8) . . . . ?
O1 C1 O8 Er2 164.1(10) . . . 1_445 ?
C4 C3 O5 Er2 0.4(10) . . . . ?
O2 C2 O7 Er1 -170.6(5) . . . . ?
O7 C2 O2 Er2 172.7(5) . . . 3_666 ?
O5 C3 C4 O4 178.3(6) . . . . ?
O5 C3 C4 O6 -1.3(12) . . . . ?
